data_4001114
loop_
_publ_author_name
'Garc\'ia-Cort\'es, Alberto'
'Cascales, Concepci\'on'

_publ_section_title
;
 Crystal Growth and Optical and Spectroscopic Characterization of the
 Ytterbium-Doped Laser Molybdate Yb&#x2212;Li3Gd3Ba2(MoO4)8
;
_journal_issue 12
_journal_name_full 'Chemistry of Materials'
_journal_page_first 3884
_journal_paper_doi 10.1021/cm703138x
_journal_volume 20
_journal_year 2008
_chemical_formula_sum 'Ba2 Gd3 Li3 Mo8 O32 Yb0'
_chemical_formula_weight 2046.77
_chemical_name_systematic
; 
 ? 
;
_space_group_IT_number 15
_symmetry_cell_setting monoclinic
_symmetry_space_group_name_Hall '-C 2yc'
_symmetry_space_group_name_H-M 'C 1 2/c 1'
_atom_sites_solution_hydrogens none
_atom_sites_solution_primary direct
_atom_sites_solution_secondary difmap
_audit_creation_method SHELXL-97
_cell_angle_alpha 90.00
_cell_angle_beta 91.1700(10)
_cell_angle_gamma 90.00
_cell_formula_units_Z 2
_cell_length_a 5.2355(3)
_cell_length_b 12.7396(8)
_cell_length_c 19.1626(11)
_cell_measurement_temperature 295(2)
_cell_volume 1277.84(13)
_computing_cell_refinement 'Siemens Smart'
_computing_data_collection 'Siemens Smart'
_computing_data_reduction 'Siemens Smart'
_computing_molecular_graphics 'Siemens SHELXTL''
_computing_publication_material 'Siemens SHELXTL''
_computing_structure_refinement 'SHELXL-97 (Sheldrick, 1997)'
_computing_structure_solution 'SHELXS-97 (Sheldrick, 1990)'
_diffrn_ambient_temperature 295(2)
_diffrn_measured_fraction_theta_full 0.907
_diffrn_measured_fraction_theta_max 0.907
_diffrn_radiation_monochromator graphite
_diffrn_radiation_source 'fine-focus sealed tube'
_diffrn_radiation_type MoK\a
_diffrn_radiation_wavelength 0.71073
_diffrn_reflns_av_R_equivalents 0.0332
_diffrn_reflns_av_sigmaI/netI 0.0310
_diffrn_reflns_limit_h_max 7
_diffrn_reflns_limit_h_min -7
_diffrn_reflns_limit_k_max 17
_diffrn_reflns_limit_k_min -17
_diffrn_reflns_limit_l_max 25
_diffrn_reflns_limit_l_min -26
_diffrn_reflns_number 5653
_diffrn_reflns_theta_full 29.23
_diffrn_reflns_theta_max 29.23
_diffrn_reflns_theta_min 3.20
_exptl_absorpt_coefficient_mu 14.594
_exptl_crystal_colour colorless
_exptl_crystal_density_diffrn 5.319
_exptl_crystal_density_method 'not measured'
_exptl_crystal_description 'rhombic prism'
_exptl_crystal_F_000 1810
_exptl_crystal_size_max 0.20
_exptl_crystal_size_mid 0.15
_exptl_crystal_size_min 0.10
_refine_diff_density_max 3.460
_refine_diff_density_min -2.409
_refine_diff_density_rms 0.450
_refine_ls_extinction_coef 0.00056(11)
_refine_ls_extinction_expression Fc^*^=kFc[1+0.001xFc^2^\l^3^/sin(2\q)]^-1/4^
_refine_ls_extinction_method SHELXL
_refine_ls_goodness_of_fit_ref 1.210
_refine_ls_hydrogen_treatment none
_refine_ls_matrix_type full
_refine_ls_number_parameters 111
_refine_ls_number_reflns 1582
_refine_ls_number_restraints 1
_refine_ls_restrained_S_all 1.210
_refine_ls_R_factor_all 0.0524
_refine_ls_R_factor_gt 0.0446
_refine_ls_shift/su_max 0.603
_refine_ls_shift/su_mean 0.019
_refine_ls_structure_factor_coef Fsqd
_refine_ls_weighting_details 'calc w=1/[\s^2^(Fo^2^)+(0.0476P)^2^+53.4610P] where P=(Fo^2^+2Fc^2^)/3'
_refine_ls_weighting_scheme calc
_refine_ls_wR_factor_gt 0.1069
_refine_ls_wR_factor_ref 0.1127
_reflns_number_gt 1348
_reflns_number_total 1582
_reflns_threshold_expression >2sigma(I)
_cod_data_source_file cm703138x-file002.cif
_cod_data_source_block LiGdBaMo_Yb
_cod_depositor_comments
;
The following automatic conversions were performed:

'_symmetry_cell_setting' value 'Monoclinic' changed to 'monoclinic'
according to /home/saulius/struct/CIF-dictionaries/cif_core.dic
dictionary named 'cif_core.dic' version 2.4.1 from 2010-06-29.

Automatic conversion script
Id: cif_fix_values 1715 2011-07-08 13:25:40Z adriana 
;
_cod_original_sg_symbol_H-M C2/c
_cod_database_code 4001114

loop_
_symmetry_equiv_pos_as_xyz
'x, y, z'
'-x, y, -z+1/2'
'x+1/2, y+1/2, z'
'-x+1/2, y+1/2, -z+1/2'
'-x, -y, -z'
'x, -y, z-1/2'
'-x+1/2, -y+1/2, -z'
'x+1/2, -y+1/2, z-1/2'

loop_
_atom_site_label
_atom_site_type_symbol
_atom_site_fract_x
_atom_site_fract_y
_atom_site_fract_z
_atom_site_U_iso_or_equiv
_atom_site_adp_type
_atom_site_occupancy
_atom_site_symmetry_multiplicity
_atom_site_calc_flag
_atom_site_refinement_flags
Li2 Li 0.5000 -0.1821(19) 0.2500 0.020(5) Uiso 1 2 d S
Gd1 Gd 1.00197(10) 0.14718(4) 0.46799(3) 0.0130(2) Uani 0.725(4) 1 d P
Li1 Li 1.00197(10) 0.14718(4) 0.46799(3) 0.0130(2) Uani 0.215(3) 1 d P
Yb1 Yb 1.00197(10) 0.14718(4) 0.46799(3) 0.0130(2) Uani 0.060(5) 1 d P
Ba1 Ba 1.0000 0.02920(6) 0.2500 0.0180(2) Uani 1 2 d S
Mo1 Mo 0.99126(15) 0.44031(6) 0.40744(4) 0.0131(2) Uani 1 1 d .
Mo2 Mo 0.50110(15) 0.23870(6) 0.34942(4) 0.0133(2) Uani 1 1 d .
O1 O 1.2534(13) 0.4821(6) 0.4631(4) 0.0181(14) Uani 1 1 d .
O2 O 0.7657(12) 0.5416(5) 0.3949(4) 0.0156(13) Uani 1 1 d .
O3 O 0.7525(13) 0.1459(5) 0.3628(4) 0.0179(14) Uani 1 1 d .
O4 O 0.2717(14) 0.1994(5) 0.2870(4) 0.0208(14) Uani 1 1 d .
O5 O 0.3394(13) 0.2604(6) 0.4307(4) 0.0186(14) Uani 1 1 d .
O6 O 1.1259(13) 0.4137(6) 0.3272(4) 0.0187(14) Uani 1 1 d .
O7 O 0.6399(14) 0.3552(5) 0.3201(4) 0.0197(14) Uani 1 1 d .
O8 O 0.8468(14) 0.3314(6) 0.4522(4) 0.0199(14) Uani 1 1 d .

loop_
_atom_site_aniso_label
_atom_site_aniso_U_11
_atom_site_aniso_U_22
_atom_site_aniso_U_33
_atom_site_aniso_U_23
_atom_site_aniso_U_13
_atom_site_aniso_U_12
Gd1 0.0140(3) 0.0133(3) 0.0118(3) -0.00040(18) 0.0012(2) 0.0003(2)
Li1 0.0140(3) 0.0133(3) 0.0118(3) -0.00040(18) 0.0012(2) 0.0003(2)
Yb1 0.0140(3) 0.0133(3) 0.0118(3) -0.00040(18) 0.0012(2) 0.0003(2)
Ba1 0.0202(4) 0.0149(4) 0.0188(4) 0.000 0.0008(3) 0.000
Mo1 0.0134(4) 0.0135(4) 0.0125(4) 0.0015(3) 0.0011(3) -0.0005(3)
Mo2 0.0135(4) 0.0146(4) 0.0118(4) 0.0004(3) 0.0012(3) -0.0001(3)
O1 0.016(3) 0.022(3) 0.017(3) 0.006(3) -0.003(2) -0.003(3)
O2 0.015(3) 0.015(3) 0.018(3) -0.001(2) 0.002(2) -0.001(2)
O3 0.020(3) 0.022(3) 0.012(3) 0.003(2) 0.000(3) 0.001(3)
O4 0.025(4) 0.018(3) 0.019(4) 0.001(3) -0.002(3) -0.009(3)
O5 0.020(3) 0.023(3) 0.013(3) -0.003(3) -0.001(3) -0.003(3)
O6 0.016(3) 0.022(3) 0.018(3) 0.001(3) 0.004(3) 0.004(3)
O7 0.023(4) 0.021(3) 0.016(3) 0.004(3) 0.001(3) -0.004(3)
O8 0.020(3) 0.024(3) 0.016(3) 0.003(3) -0.001(3) -0.001(3)

loop_
_atom_type_symbol
_atom_type_description
_atom_type_scat_dispersion_real
_atom_type_scat_dispersion_imag
_atom_type_scat_source
Li Li -0.0003 0.0001 'International Tables Vol C Tables 4.2.6.8 and 6.1.1.4'
O O 0.0106 0.0060 'International Tables Vol C Tables 4.2.6.8 and 6.1.1.4'
Mo Mo -1.6832 0.6857 'International Tables Vol C Tables 4.2.6.8 and 6.1.1.4'
Ba Ba -0.3244 2.2819 'International Tables Vol C Tables 4.2.6.8 and 6.1.1.4'
Gd Gd -0.1653 3.9035 'International Tables Vol C Tables 4.2.6.8 and 6.1.1.4'
Yb Yb -0.3850 5.5486 'International Tables Vol C Tables 4.2.6.8 and 6.1.1.4'

loop_
_geom_angle_atom_site_label_1
_geom_angle_atom_site_label_2
_geom_angle_atom_site_label_3
_geom_angle
_geom_angle_site_symmetry_1
_geom_angle_site_symmetry_3
O6 Li2 O6 105.6(12) 3_445 4_645
O6 Li2 O4 149.0(3) 3_445 4_545
O6 Li2 O4 88.8(3) 4_645 4_545
O6 Li2 O4 88.8(3) 3_445 3_545
O6 Li2 O4 149.0(3) 4_645 3_545
O4 Li2 O4 92.5(10) 4_545 3_545
O6 Li2 O7 92.4(6) 3_445 4_645
O6 Li2 O7 73.6(4) 4_645 4_645
O4 Li2 O7 118.2(6) 4_545 4_645
O4 Li2 O7 78.6(3) 3_545 4_645
O6 Li2 O7 73.6(4) 3_445 3_445
O6 Li2 O7 92.4(6) 4_645 3_445
O4 Li2 O7 78.6(3) 4_545 3_445
O4 Li2 O7 118.2(6) 3_545 3_445
O7 Li2 O7 157.0(12) 4_645 3_445
O6 Li2 Mo2 146.7(6) 3_445 4_545
O6 Li2 Mo2 61.8(2) 4_645 4_545
O4 Li2 Mo2 27.56(19) 4_545 4_545
O4 Li2 Mo2 118.1(9) 3_545 4_545
O7 Li2 Mo2 110.9(2) 4_645 4_545
O7 Li2 Mo2 76.2(2) 3_445 4_545
O6 Li2 Mo2 61.8(2) 3_445 3_545
O6 Li2 Mo2 146.7(6) 4_645 3_545
O4 Li2 Mo2 118.1(9) 4_545 3_545
O4 Li2 Mo2 27.56(19) 3_545 3_545
O7 Li2 Mo2 76.2(2) 4_645 3_545
O7 Li2 Mo2 110.9(2) 3_445 3_545
Mo2 Li2 Mo2 145.1(8) 4_545 3_545
O6 Li2 Ba1 127.2(6) 3_445 3_445
O6 Li2 Ba1 127.2(6) 4_645 3_445
O4 Li2 Ba1 46.2(5) 4_545 3_445
O4 Li2 Ba1 46.2(5) 3_545 3_445
O7 Li2 Ba1 101.5(6) 4_645 3_445
O7 Li2 Ba1 101.5(6) 3_445 3_445
Mo2 Li2 Ba1 72.5(4) 4_545 3_445
Mo2 Li2 Ba1 72.5(4) 3_545 3_445
O6 Li2 Ba1 49.4(4) 3_445 .
O6 Li2 Ba1 77.5(6) 4_645 .
O4 Li2 Ba1 161.0(2) 4_545 .
O4 Li2 Ba1 92.6(3) 3_545 .
O7 Li2 Ba1 45.4(4) 4_645 .
O7 Li2 Ba1 114.6(7) 3_445 .
Mo2 Li2 Ba1 138.6(4) 4_545 .
Mo2 Li2 Ba1 71.31(15) 3_545 .
Ba1 Li2 Ba1 135.8(3) 3_445 .
O6 Li2 Ba1 77.5(6) 3_445 1_455
O6 Li2 Ba1 49.4(4) 4_645 1_455
O4 Li2 Ba1 92.6(3) 4_545 1_455
O4 Li2 Ba1 161.0(2) 3_545 1_455
O7 Li2 Ba1 114.6(7) 4_645 1_455
O7 Li2 Ba1 45.4(4) 3_445 1_455
Mo2 Li2 Ba1 71.31(15) 4_545 1_455
Mo2 Li2 Ba1 138.6(4) 3_545 1_455
Ba1 Li2 Ba1 135.8(3) 3_445 1_455
Ba1 Li2 Ba1 88.4(5) . 1_455
O3 Gd1 O2 79.3(2) . 3_545
O3 Gd1 O5 98.4(2) . 1_655
O2 Gd1 O5 74.2(2) 3_545 1_655
O3 Gd1 O5 149.6(2) . 7_656
O2 Gd1 O5 123.6(2) 3_545 7_656
O5 Gd1 O5 72.7(3) 1_655 7_656
O3 Gd1 O8 97.3(2) . 7_656
O2 Gd1 O8 151.9(2) 3_545 7_656
O5 Gd1 O8 133.6(2) 1_655 7_656
O5 Gd1 O8 71.8(2) 7_656 7_656
O3 Gd1 O1 136.2(2) . 7_756
O2 Gd1 O1 68.8(2) 3_545 7_756
O5 Gd1 O1 100.6(2) 1_655 7_756
O5 Gd1 O1 74.1(2) 7_656 7_756
O8 Gd1 O1 97.4(2) 7_656 7_756
O3 Gd1 O1 71.5(2) . 3_445
O2 Gd1 O1 79.1(2) 3_545 3_445
O5 Gd1 O1 152.8(2) 1_655 3_445
O5 Gd1 O1 128.3(2) 7_656 3_445
O8 Gd1 O1 73.5(2) 7_656 3_445
O1 Gd1 O1 73.6(3) 7_756 3_445
O3 Gd1 O8 74.5(2) . .
O2 Gd1 O8 130.2(2) 3_545 .
O5 Gd1 O8 68.8(2) 1_655 .
O5 Gd1 O8 75.2(2) 7_656 .
O8 Gd1 O8 73.9(3) 7_656 .
O1 Gd1 O8 149.3(2) 7_756 .
O1 Gd1 O8 128.6(2) 3_445 .
O3 Gd1 Mo2 25.07(17) . .
O2 Gd1 Mo2 103.39(16) 3_545 .
O5 Gd1 Mo2 98.47(17) 1_655 .
O5 Gd1 Mo2 125.59(18) 7_656 .
O8 Gd1 Mo2 79.30(17) 7_656 .
O1 Gd1 Mo2 156.23(16) 7_756 .
O1 Gd1 Mo2 82.92(15) 3_445 .
O8 Gd1 Mo2 52.66(16) . .
O3 Gd1 Gd1 128.79(17) . 7_756
O2 Gd1 Gd1 100.02(16) 3_545 7_756
O5 Gd1 Gd1 36.36(16) 1_655 7_756
O5 Gd1 Gd1 36.32(17) 7_656 7_756
O8 Gd1 Gd1 103.50(18) 7_656 7_756
O1 Gd1 Gd1 86.80(16) 7_756 7_756
O1 Gd1 Gd1 159.44(16) 3_445 7_756
O8 Gd1 Gd1 67.49(16) . 7_756
Mo2 Gd1 Gd1 116.92(2) . 7_756
O3 Gd1 Yb1 128.79(17) . 7_756
O2 Gd1 Yb1 100.02(16) 3_545 7_756
O5 Gd1 Yb1 36.36(16) 1_655 7_756
O5 Gd1 Yb1 36.32(17) 7_656 7_756
O8 Gd1 Yb1 103.50(18) 7_656 7_756
O1 Gd1 Yb1 86.80(16) 7_756 7_756
O1 Gd1 Yb1 159.44(16) 3_445 7_756
O8 Gd1 Yb1 67.49(16) . 7_756
Mo2 Gd1 Yb1 116.92(2) . 7_756
Gd1 Gd1 Yb1 0.000(19) 7_756 7_756
O3 Gd1 Yb1 84.76(17) . 7_656
O2 Gd1 Yb1 162.43(16) 3_545 7_656
O5 Gd1 Yb1 101.25(17) 1_655 7_656
O5 Gd1 Yb1 69.19(17) 7_656 7_656
O8 Gd1 Yb1 37.66(17) 7_656 7_656
O1 Gd1 Yb1 128.71(17) 7_756 7_656
O1 Gd1 Yb1 102.85(17) 3_445 7_656
O8 Gd1 Yb1 36.27(16) . 7_656
Mo2 Gd1 Yb1 60.008(18) . 7_656
Gd1 Gd1 Yb1 84.28(2) 7_756 7_656
Yb1 Gd1 Yb1 84.28(2) 7_756 7_656
O4 Ba1 O4 72.0(3) 1_655 2_655
O4 Ba1 O7 159.7(2) 1_655 4_645
O4 Ba1 O7 113.4(2) 2_655 4_645
O4 Ba1 O7 113.4(2) 1_655 3_545
O4 Ba1 O7 159.7(2) 2_655 3_545
O7 Ba1 O7 68.7(3) 4_645 3_545
O4 Ba1 O6 129.8(2) 1_655 3_445
O4 Ba1 O6 100.7(2) 2_655 3_445
O7 Ba1 O6 69.7(2) 4_645 3_445
O7 Ba1 O6 60.2(2) 3_545 3_445
O4 Ba1 O6 100.7(2) 1_655 4_745
O4 Ba1 O6 129.8(2) 2_655 4_745
O7 Ba1 O6 60.2(2) 4_645 4_745
O7 Ba1 O6 69.7(2) 3_545 4_745
O6 Ba1 O6 118.6(3) 3_445 4_745
O4 Ba1 O3 68.7(2) 1_655 .
O4 Ba1 O3 63.1(2) 2_655 .
O7 Ba1 O3 131.6(2) 4_645 .
O7 Ba1 O3 99.7(2) 3_545 .
O6 Ba1 O3 64.36(19) 3_445 .
O6 Ba1 O3 161.43(19) 4_745 .
O4 Ba1 O3 63.1(2) 1_655 2_755
O4 Ba1 O3 68.7(2) 2_655 2_755
O7 Ba1 O3 99.7(2) 4_645 2_755
O7 Ba1 O3 131.6(2) 3_545 2_755
O6 Ba1 O3 161.43(19) 3_445 2_755
O6 Ba1 O3 64.36(19) 4_745 2_755
O3 Ba1 O3 119.4(3) . 2_755
O4 Ba1 O2 115.1(2) 1_655 4_645
O4 Ba1 O2 59.56(19) 2_655 4_645
O7 Ba1 O2 58.60(19) 4_645 4_645
O7 Ba1 O2 127.3(2) 3_545 4_645
O6 Ba1 O2 100.91(18) 3_445 4_645
O6 Ba1 O2 82.13(18) 4_745 4_645
O3 Ba1 O2 115.96(18) . 4_645
O3 Ba1 O2 60.69(18) 2_755 4_645
O4 Ba1 O2 59.56(19) 1_655 3_545
O4 Ba1 O2 115.1(2) 2_655 3_545
O7 Ba1 O2 127.3(2) 4_645 3_545
O7 Ba1 O2 58.60(19) 3_545 3_545
O6 Ba1 O2 82.13(18) 3_445 3_545
O6 Ba1 O2 100.91(18) 4_745 3_545
O3 Ba1 O2 60.69(18) . 3_545
O3 Ba1 O2 115.96(18) 2_755 3_545
O2 Ba1 O2 174.1(2) 4_645 3_545
O4 Ba1 Li2 36.01(16) 1_655 3
O4 Ba1 Li2 36.01(16) 2_655 3
O7 Ba1 Li2 145.63(15) 4_645 3
O7 Ba1 Li2 145.63(15) 3_545 3
O6 Ba1 Li2 120.70(14) 3_445 3
O6 Ba1 Li2 120.70(14) 4_745 3
O3 Ba1 Li2 59.70(13) . 3
O3 Ba1 Li2 59.70(13) 2_755 3
O2 Ba1 Li2 87.06(12) 4_645 3
O2 Ba1 Li2 87.06(12) 3_545 3
O4 Ba1 Li2 161.1(2) 1_655 .
O4 Ba1 Li2 102.3(3) 2_655 .
O7 Ba1 Li2 39.2(2) 4_645 .
O7 Ba1 Li2 65.9(3) 3_545 .
O6 Ba1 Li2 32.10(16) 3_445 .
O6 Ba1 Li2 96.6(3) 4_745 .
O3 Ba1 Li2 92.6(2) . .
O3 Ba1 Li2 132.75(13) 2_755 .
O2 Ba1 Li2 74.64(15) 4_645 .
O2 Ba1 Li2 109.79(14) 3_545 .
Li2 Ba1 Li2 135.8(3) 3 .
O6 Mo1 O2 107.7(3) . .
O6 Mo1 O1 105.3(3) . .
O2 Mo1 O1 111.4(3) . .
O6 Mo1 O8 116.9(3) . .
O2 Mo1 O8 110.0(3) . .
O1 Mo1 O8 105.5(3) . .
O6 Mo1 Yb1 102.3(2) . 7_756
O2 Mo1 Yb1 141.0(2) . 7_756
O1 Mo1 Yb1 34.9(2) . 7_756
O8 Mo1 Yb1 76.3(2) . 7_756
O6 Mo1 Yb1 143.9(2) . 7_656
O2 Mo1 Yb1 80.5(2) . 7_656
O1 Mo1 Yb1 103.8(2) . 7_656
O8 Mo1 Yb1 33.1(2) . 7_656
Yb1 Mo1 Yb1 89.64(2) 7_756 7_656
O7 Mo2 O4 107.8(3) . .
O7 Mo2 O3 107.4(3) . .
O4 Mo2 O3 113.7(3) . .
O7 Mo2 O5 110.6(3) . .
O4 Mo2 O5 107.8(3) . .
O3 Mo2 O5 109.5(3) . .
O7 Mo2 Li2 83.5(4) . 3_455
O4 Mo2 Li2 35.2(5) . 3_455
O3 Mo2 Li2 147.6(4) . 3_455
O5 Mo2 Li2 93.9(2) . 3_455
O7 Mo2 Gd1 100.0(2) . .
O4 Mo2 Gd1 144.4(2) . .
O3 Mo2 Gd1 34.4(2) . .
O5 Mo2 Gd1 81.7(2) . .
Li2 Mo2 Gd1 175.05(11) 3_455 .
O7 Mo2 Yb1 140.4(2) . 1_455
O4 Mo2 Yb1 81.1(2) . 1_455
O3 Mo2 Yb1 103.4(2) . 1_455
O5 Mo2 Yb1 33.7(2) . 1_455
Li2 Mo2 Yb1 83.66(15) 3_455 1_455
Gd1 Mo2 Yb1 91.42(2) . 1_455
O7 Mo2 Yb1 88.9(2) . 7_656
O4 Mo2 Yb1 136.5(2) . 7_656
O3 Mo2 Yb1 97.9(2) . 7_656
O5 Mo2 Yb1 30.2(2) . 7_656
Li2 Mo2 Yb1 112.9(2) 3_455 7_656
Gd1 Mo2 Yb1 63.992(19) . 7_656
Yb1 Mo2 Yb1 62.343(19) 1_455 7_656
Mo1 O1 Yb1 120.2(3) . 7_756
Mo1 O1 Li1 120.2(3) . 7_756
Yb1 O1 Li1 0.00(3) 7_756 7_756
Mo1 O1 Gd1 120.2(3) . 7_756
Yb1 O1 Gd1 0.00(3) 7_756 7_756
Li1 O1 Gd1 0.00(3) 7_756 7_756
Mo1 O1 Gd1 131.8(3) . 3
Yb1 O1 Gd1 106.4(2) 7_756 3
Li1 O1 Gd1 106.4(2) 7_756 3
Gd1 O1 Gd1 106.4(2) 7_756 3
Mo1 O1 Li1 131.8(3) . 3
Yb1 O1 Li1 106.4(2) 7_756 3
Li1 O1 Li1 106.4(2) 7_756 3
Gd1 O1 Li1 106.4(2) 7_756 3
Gd1 O1 Li1 0.00(3) 3 3
Mo1 O1 Yb1 131.8(3) . 3
Yb1 O1 Yb1 106.4(2) 7_756 3
Li1 O1 Yb1 106.4(2) 7_756 3
Gd1 O1 Yb1 106.4(2) 7_756 3
Gd1 O1 Yb1 0.00(3) 3 3
Li1 O1 Yb1 0.00(3) 3 3
Mo1 O2 Yb1 136.3(4) . 3_455
Mo1 O2 Gd1 136.3(4) . 3_455
Yb1 O2 Gd1 0.00(3) 3_455 3_455
Mo1 O2 Li1 136.3(4) . 3_455
Yb1 O2 Li1 0.00(3) 3_455 3_455
Gd1 O2 Li1 0.00(3) 3_455 3_455
Mo1 O2 Ba1 112.0(3) . 3_455
Yb1 O2 Ba1 107.5(2) 3_455 3_455
Gd1 O2 Ba1 107.5(2) 3_455 3_455
Li1 O2 Ba1 107.5(2) 3_455 3_455
Mo2 O3 Gd1 120.5(3) . .
Mo2 O3 Ba1 124.3(3) . .
Gd1 O3 Ba1 112.5(3) . .
Mo2 O4 Li2 117.2(6) . 3_455
Mo2 O4 Ba1 139.9(4) . 1_455
Li2 O4 Ba1 97.8(5) 3_455 1_455
Mo2 O5 Yb1 121.6(3) . 1_455
Mo2 O5 Gd1 121.6(3) . 1_455
Yb1 O5 Gd1 0.00(3) 1_455 1_455
Mo2 O5 Li1 121.6(3) . 1_455
Yb1 O5 Li1 0.00(3) 1_455 1_455
Gd1 O5 Li1 0.00(3) 1_455 1_455
Mo2 O5 Yb1 127.6(3) . 7_656
Yb1 O5 Yb1 107.3(3) 1_455 7_656
Gd1 O5 Yb1 107.3(3) 1_455 7_656
Li1 O5 Yb1 107.3(3) 1_455 7_656
Mo2 O5 Li1 127.6(3) . 7_656
Yb1 O5 Li1 107.3(3) 1_455 7_656
Gd1 O5 Li1 107.3(3) 1_455 7_656
Li1 O5 Li1 107.3(3) 1_455 7_656
Yb1 O5 Li1 0.000(15) 7_656 7_656
Mo2 O5 Gd1 127.6(3) . 7_656
Yb1 O5 Gd1 107.3(3) 1_455 7_656
Gd1 O5 Gd1 107.3(3) 1_455 7_656
Li1 O5 Gd1 107.3(3) 1_455 7_656
Yb1 O5 Gd1 0.000(15) 7_656 7_656
Li1 O5 Gd1 0.000(15) 7_656 7_656
Mo1 O6 Li2 129.4(4) . 3
Mo1 O6 Ba1 130.3(4) . 3
Li2 O6 Ba1 98.5(4) 3 3
Mo2 O7 Li2 110.5(7) . 3
Mo2 O7 Ba1 138.6(4) . 3_455
Li2 O7 Ba1 95.4(5) 3 3_455
Mo1 O8 Yb1 122.8(4) . 7_656
Mo1 O8 Li1 122.8(4) . 7_656
Yb1 O8 Li1 0.000(16) 7_656 7_656
Mo1 O8 Gd1 122.8(4) . 7_656
Yb1 O8 Gd1 0.000(16) 7_656 7_656
Li1 O8 Gd1 0.000(16) 7_656 7_656
Mo1 O8 Gd1 129.8(4) . .
Yb1 O8 Gd1 106.1(3) 7_656 .
Li1 O8 Gd1 106.1(3) 7_656 .
Gd1 O8 Gd1 106.1(3) 7_656 .

loop_
_geom_bond_atom_site_label_1
_geom_bond_atom_site_label_2
_geom_bond_distance
_geom_bond_site_symmetry_2
Li2 O6 2.017(17) 3_445
Li2 O6 2.017(17) 4_645
Li2 O4 2.183(19) 4_545
Li2 O4 2.183(19) 3_545
Li2 O7 2.385(9) 4_645
Li2 O7 2.385(9) 3_445
Li2 Mo2 3.366(7) 4_545
Li2 Mo2 3.366(7) 3_545
Li2 Ba1 3.68(2) 3_445
Li2 Ba1 3.755(18) .
Li2 Ba1 3.755(18) 1_455
Gd1 O3 2.379(7) .
Gd1 O2 2.400(7) 3_545
Gd1 O5 2.401(7) 1_655
Gd1 O5 2.404(7) 7_656
Gd1 O8 2.421(7) 7_656
Gd1 O1 2.454(7) 7_756
Gd1 O1 2.474(7) 3_445
Gd1 O8 2.500(7) .
Gd1 Mo2 3.6271(10) .
Gd1 Gd1 3.8707(11) 7_756
Gd1 Yb1 3.8707(11) 7_756
Gd1 Yb1 3.9320(11) 7_656
Ba1 O4 2.681(7) 1_655
Ba1 O4 2.681(7) 2_655
Ba1 O7 2.685(7) 4_645
Ba1 O7 2.685(7) 3_545
Ba1 O6 2.882(7) 3_445
Ba1 O6 2.882(7) 4_745
Ba1 O3 2.946(7) .
Ba1 O3 2.946(7) 2_755
Ba1 O2 3.083(7) 4_645
Ba1 O2 3.083(7) 3_545
Ba1 Li2 3.68(2) 3
Mo1 O6 1.739(7) .
Mo1 O2 1.763(7) .
Mo1 O1 1.802(7) .
Mo1 O8 1.806(7) .
Mo1 Yb1 3.7042(10) 7_756
Mo1 Yb1 3.7230(9) 7_656
Mo2 O7 1.750(7) .
Mo2 O4 1.751(7) .
Mo2 O3 1.784(7) .
Mo2 O5 1.809(7) .
Mo2 Li2 3.366(7) 3_455
Mo2 Yb1 3.6870(9) 1_455
Mo2 Yb1 3.7892(10) 7_656
O1 Yb1 2.454(7) 7_756
O1 Li1 2.454(7) 7_756
O1 Gd1 2.454(7) 7_756
O1 Gd1 2.474(7) 3
O1 Li1 2.474(7) 3
O1 Yb1 2.474(7) 3
O2 Yb1 2.400(6) 3_455
O2 Gd1 2.400(6) 3_455
O2 Li1 2.400(6) 3_455
O2 Ba1 3.083(7) 3_455
O4 Li2 2.183(19) 3_455
O4 Ba1 2.681(7) 1_455
O5 Yb1 2.401(7) 1_455
O5 Gd1 2.401(7) 1_455
O5 Li1 2.401(7) 1_455
O5 Yb1 2.404(7) 7_656
O5 Li1 2.404(7) 7_656
O5 Gd1 2.404(7) 7_656
O6 Li2 2.017(17) 3
O6 Ba1 2.882(7) 3
O7 Li2 2.385(9) 3
O7 Ba1 2.685(7) 3_455
O8 Yb1 2.421(7) 7_656
O8 Li1 2.421(7) 7_656
O8 Gd1 2.421(7) 7_656
